data_2002169
loop_
_publ_author_name
'Beck, J'
'Mueller-Buschbaum, K'

_publ_section_title
;
Synthese und Kristallstrukturen der Rhenium-Dreieckscluster Re3 E7 X7
(E= S, Se; X= Cl, Br)
;
_journal_name_full
;
Zeitschrift fuer Anorganische und Allgemeine Chemie
;
_journal_page_first 1212
_journal_page_last 1216
_journal_paper_doi 10.1002/(SICI)1521-3749(199907)625:7<1212::AID-ZAAC1212>3.0.CO;2-0
_journal_volume 625
_journal_year 1999
_chemical_formula_structural '(Re3 (Se) (Se2)3 Br6) Br'
_chemical_formula_sum 'Br7 Re3 Se7'
_chemical_name_systematic
;
$-mue3-seleno-tri-$-mue-diseleno-hexabromotrirhenium(V) bromide *
;
_space_group_IT_number 159
_symmetry_cell_setting trigonal
_symmetry_Int_Tables_number 159
_symmetry_space_group_name_Hall 'P 3 -2c'
_symmetry_space_group_name_H-M 'P 3 1 c'
_cell_angle_alpha 90
_cell_angle_beta 90
_cell_angle_gamma 120
_cell_formula_units_Z 4
_cell_length_a 9.4760(15)
_cell_length_b 9.4760(15)
_cell_length_c 23.79599(300)
_cell_volume 1850.5
_refine_ls_R_factor_all 0.0589
_cod_database_code 2002169

loop_
_symmetry_equiv_pos_as_xyz
x,y,z
-y,x-y,z
y-x,-x,z
y,x,1/2+z
x-y,-y,1/2+z
-x,y-x,1/2+z

loop_
_atom_site_aniso_label
_atom_site_aniso_U_11
_atom_site_aniso_U_12
_atom_site_aniso_U_13
_atom_site_aniso_U_22
_atom_site_aniso_U_23
_atom_site_aniso_U_33
Re1 0.0215(8) 0.0105(7) -0.0004(6) 0.0228(9) -0.0017(6) 0.0283(6)
Re2 0.0218(9) 0.0110(7) 0.0009(6) 0.0218(8) 0.0006(6) 0.0282(6)
Se1 0.031(2) 0.0157(12) 0. 0.031(2) 0. 0.029(3)
Se2 0.026(2) 0.013(2) 0.0024(15) 0.029(2) -0.0011(15) 0.029(2)
Se3 0.026(2) 0.015(2) -0.0042(15) 0.033(2) -0.002(2) 0.038(2)
Se4 0.023(2) 0.0113(10) 0. 0.023(2) 0. 0.029(3)
Se5 0.027(2) 0.015(2) .000(2) 0.030(2) -0.0016(14) 0.030(2)
Se6 0.025(3) 0.010(2) 0.0045(15) 0.027(2) 0.001(2) 0.037(2)
Br1 0.031(2) 0.012(2) 0.005(2) 0.029(2) 0.005(2) 0.049(2)
Br2 0.042(3) 0.015(2) -0.008(2) 0.039(3) -0.016(2) 0.037(2)
Br3 0.039(3) 0.0196(14) 0. 0.039(3) 0. 0.027(3)
Br4 0.046(3) 0.023(3) 0.006(2) 0.034(2) 0.005(2) 0.039(2)
Br5 0.040(3) 0.020(2) -0.002(2) 0.030(2) -0.006(2) 0.041(2)
Br6 0.038(3) 0.0189(13) 0. 0.038(3) 0. 0.030(3)

loop_
_atom_site_label
_atom_site_type_symbol
_atom_site_symmetry_multiplicity
_atom_site_Wyckoff_symbol
_atom_site_fract_x
_atom_site_fract_y
_atom_site_fract_z
_atom_site_occupancy
_atom_site_attached_hydrogens
_atom_site_calc_flag
Re1 Re5+ 6 c 0.1500(2) 0.1796(2) -0.07895(4) 1. 0 d
Re2 Re5+ 6 c 0.3646(2) -0.1522(2) 0.15953(4) 1. 0 d
Se1 Se1- 2 a 0. 0. 0.0002(2) 1. 0 d
Se2 Se1- 6 c 0.2183(5) 0.0368(5) -0.15301(13) 1. 0 d
Se3 Se1- 6 c 0.3354(5) 0.0555(6) -0.0657(2) 1. 0 d
Se4 Se1- 2 b 0.3333 -0.3333 0.0799(2) 1. 0 d
Se5 Se1- 6 c 0.5517(5) -0.1529(5) 0.23374(13) 1. 0 d
Se6 Se1- 6 c 0.6700(5) -0.0549(6) 0.14655(15) 1. 0 d
Br1 Br1- 6 c 0.3456(5) 0.4369(5) -0.13460(15) 1. 0 d
Br2 Br1- 6 c 0.3235(5) 0.3647(7) 0.0014(2) 1. 0 d
Br3 Br1- 2 a 0. 0. -0.2470(2) 1. 0 d
Br4 Br1- 6 c 0.3856(8) 0.0440(7) 0.0813(2) 1. 0 d
Br5 Br1- 6 c 0.4257(6) 0.1023(5) 0.21784(14) 1. 0 d
Br6 Br1- 2 b 0.3333 -0.3333 0.3274(2) 1. 0 d

loop_
_atom_type_symbol
_atom_type_oxidation_number
Re5+ 5.000
Se1- -1.140
Br1- -1.000
